data_2227726
loop_
_publ_author_name
'Peng, Qin-Long'
'Zhao, Gan-Qing'
'Chen, Li-Hua'
'Xue, Ling-Wei'

_publ_section_title
;
 {3-Methyl-2-[(1-oxido-2-naphthyl)methylideneamino-\k^2^<i>O</i>,<i>N</i>]butanoato-\k<i>O</i>}(1<i>H</i>-pyrazole-\k<i>N</i>^2^)nickel(II)
;
_journal_coeditor_code JJ2044
_journal_issue 9
_journal_name_full 'Acta Crystallographica Section E'
_journal_page_first m1127
_journal_page_last m1128
_journal_paper_doi 10.1107/S1600536810032472
_journal_volume 66
_journal_year 2010
_chemical_formula_iupac '[Ni (C16 H15 N O3) (C3 H4 N2)]'
_chemical_formula_moiety 'C19 H19 N3 Ni O3'
_chemical_formula_sum 'C19 H19 N3 Ni O3'
_chemical_formula_weight 396.08
_chemical_name_systematic
;
{3-Methyl-2-[(1-oxido-2-naphthyl)methylideneamino-
\k^2^<i>O</i>,<i>N</i>]butanoato-\k<i>O</i>}(1<i>H</i>-pyrazole-
\k<i>N</i>^2^)nickel(II)
;
_space_group_IT_number 19
_symmetry_cell_setting orthorhombic
_symmetry_space_group_name_Hall 'P 2ac 2ab'
_symmetry_space_group_name_H-M 'P 21 21 21'
_atom_sites_solution_hydrogens geom
_atom_sites_solution_primary direct
_atom_sites_solution_secondary difmap
_cell_angle_alpha 90.00
_cell_angle_beta 90.00
_cell_angle_gamma 90.00
_cell_formula_units_Z 8
_cell_length_a 11.5089(11)
_cell_length_b 16.6194(16)
_cell_length_c 18.9934(19)
_cell_measurement_reflns_used 4302
_cell_measurement_temperature 296(2)
_cell_measurement_theta_max 21.12
_cell_measurement_theta_min 2.40
_cell_volume 3632.9(6)
_computing_cell_refinement 'SMART (Bruker, 2000)'
_computing_data_collection 'SMART (Bruker, 2000)'
_computing_data_reduction 'SAINT (Bruker, 2000)'
_computing_molecular_graphics 'SHELXTL (Sheldrick, 2008)'
_computing_publication_material 'SHELXTL (Sheldrick, 2008)'
_computing_structure_refinement 'SHELXL97 (Sheldrick, 2008)'
_computing_structure_solution 'SHELXS97 (Sheldrick, 2008)'
_diffrn_ambient_temperature 296(2)
_diffrn_measured_fraction_theta_full 0.999
_diffrn_measured_fraction_theta_max 0.999
_diffrn_measurement_device_type 'Bruker SMART APEX CCD area-detector'
_diffrn_measurement_method '\f and \w scans'
_diffrn_radiation_monochromator graphite
_diffrn_radiation_source 'fine-focus sealed tube'
_diffrn_radiation_type MoK\a
_diffrn_radiation_wavelength 0.71073
_diffrn_reflns_av_R_equivalents 0.0450
_diffrn_reflns_av_sigmaI/netI 0.0595
_diffrn_reflns_limit_h_max 13
_diffrn_reflns_limit_h_min -11
_diffrn_reflns_limit_k_max 19
_diffrn_reflns_limit_k_min -19
_diffrn_reflns_limit_l_max 22
_diffrn_reflns_limit_l_min -22
_diffrn_reflns_number 18967
_diffrn_reflns_theta_full 25.05
_diffrn_reflns_theta_max 25.05
_diffrn_reflns_theta_min 2.14
_exptl_absorpt_coefficient_mu 1.092
_exptl_absorpt_correction_T_max 0.7720
_exptl_absorpt_correction_T_min 0.7354
_exptl_absorpt_correction_type multi-scan
_exptl_absorpt_process_details '(SADABS; Sheldrick, 2003)'
_exptl_crystal_colour brown
_exptl_crystal_density_diffrn 1.448
_exptl_crystal_density_method 'not measured'
_exptl_crystal_description block
_exptl_crystal_F_000 1648
_exptl_crystal_size_max 0.30
_exptl_crystal_size_mid 0.30
_exptl_crystal_size_min 0.25
_refine_diff_density_max 0.527
_refine_diff_density_min -0.363
_refine_ls_abs_structure_details 'Flack (1983), <b>2792 Friedel pairs [PLEASE CHECK]</b>'
_refine_ls_abs_structure_Flack -0.015(16)
_refine_ls_extinction_method none
_refine_ls_goodness_of_fit_ref 1.018
_refine_ls_hydrogen_treatment constr
_refine_ls_matrix_type full
_refine_ls_number_parameters 473
_refine_ls_number_reflns 6400
_refine_ls_number_restraints 0
_refine_ls_restrained_S_all 1.018
_refine_ls_R_factor_all 0.0649
_refine_ls_R_factor_gt 0.0438
_refine_ls_shift/su_max 0.000
_refine_ls_shift/su_mean 0.000
_refine_ls_structure_factor_coef Fsqd
_refine_ls_weighting_details 'calc w=1/[\s^2^(Fo^2^)+(0.0469P)^2^+0.9539P] where P=(Fo^2^+2Fc^2^)/3'
_refine_ls_weighting_scheme calc
_refine_ls_wR_factor_gt 0.0953
_refine_ls_wR_factor_ref 0.1076
_reflns_number_gt 4910
_reflns_number_total 6400
_reflns_threshold_expression I>2\s(I)
_cod_data_source_file jj2044.cif
_cod_data_source_block I
_cod_database_code 2227726
_cod_database_fobs_code 2227726

loop_
_symmetry_equiv_pos_as_xyz
'x, y, z'
'-x+1/2, -y, z+1/2'
'-x, y+1/2, -z+1/2'
'x+1/2, -y+1/2, -z'

loop_
_atom_site_type_symbol
_atom_site_label
_atom_site_fract_x
_atom_site_fract_y
_atom_site_fract_z
_atom_site_U_iso_or_equiv
_atom_site_adp_type
_atom_site_calc_flag
_atom_site_refinement_flags
_atom_site_occupancy
_atom_site_disorder_assembly
_atom_site_disorder_group
Ni Ni1 0.75779(5) 0.07571(3) 0.05529(3) 0.04451(17) Uani d . 1 . .
Ni Ni2 0.29080(5) 0.80826(3) 0.31116(3) 0.04473(17) Uani d . 1 . .
C C1 0.5662(4) 0.1225(3) 0.1366(3) 0.0445(12) Uani d . 1 . .
C C2 0.4616(4) 0.1673(3) 0.1395(3) 0.0560(13) Uani d . 1 . .
H H2 0.4354 0.1933 0.0992 0.067 Uiso calc R 1 . .
C C3 0.3991(5) 0.1734(3) 0.1993(3) 0.0598(14) Uani d . 1 . .
H H3 0.3285 0.2005 0.1986 0.072 Uiso calc R 1 . .
C C4 0.4389(5) 0.1392(3) 0.2630(3) 0.0532(14) Uani d . 1 . .
C C5 0.3769(5) 0.1514(3) 0.3268(3) 0.0623(15) Uani d . 1 . .
H H5 0.3064 0.1787 0.3260 0.075 Uiso calc R 1 . .
C C6 0.4201(6) 0.1231(3) 0.3901(3) 0.0672(16) Uani d . 1 . .
H H6 0.3792 0.1317 0.4316 0.081 Uiso calc R 1 . .
C C7 0.5240(5) 0.0821(3) 0.3912(3) 0.0588(14) Uani d . 1 . .
H H7 0.5536 0.0633 0.4337 0.071 Uiso calc R 1 . .
C C8 0.5844(5) 0.0688(3) 0.3298(2) 0.0531(13) Uani d . 1 . .
H H8 0.6537 0.0401 0.3318 0.064 Uiso calc R 1 . .
C C9 0.5449(4) 0.0969(3) 0.2639(3) 0.0432(12) Uani d . 1 . .
C C10 0.6076(4) 0.0857(3) 0.1986(2) 0.0402(10) Uani d . 1 . .
C C11 0.7082(4) 0.0369(2) 0.1959(2) 0.0435(11) Uani d . 1 . .
H H11 0.7295 0.0102 0.2369 0.052 Uiso calc R 1 . .
C C12 0.8739(4) -0.0294(3) 0.1441(2) 0.0464(12) Uani d . 1 . .
H H12 0.9156 -0.0200 0.1883 0.056 Uiso calc R 1 . .
C C13 0.9522(5) -0.0079(3) 0.0842(3) 0.0482(12) Uani d . 1 . .
C C14 0.8356(5) -0.1181(3) 0.1417(3) 0.0567(14) Uani d . 1 . .
H H14 0.7791 -0.1253 0.1798 0.068 Uiso calc R 1 . .
C C15 0.7731(6) -0.1393(3) 0.0738(3) 0.0812(18) Uani d . 1 . .
H H15A 0.8284 -0.1428 0.0361 0.122 Uiso calc R 1 . .
H H15B 0.7170 -0.0983 0.0632 0.122 Uiso calc R 1 . .
H H15C 0.7344 -0.1900 0.0791 0.122 Uiso calc R 1 . .
C C16 0.9363(6) -0.1746(4) 0.1576(4) 0.092(2) Uani d . 1 . .
H H16A 0.9917 -0.1723 0.1199 0.139 Uiso calc R 1 . .
H H16B 0.9077 -0.2286 0.1622 0.139 Uiso calc R 1 . .
H H16C 0.9731 -0.1585 0.2007 0.139 Uiso calc R 1 . .
N N3 0.6506(5) 0.1453(3) -0.0732(3) 0.0952(18) Uani d . 1 . .
H H3A 0.5839 0.1544 -0.0544 0.114 Uiso calc R 1 . .
C C18 0.7893(4) 0.1369(2) -0.1493(2) 0.0391(10) Uani d . 1 . .
H H18 0.8320 0.1392 -0.1909 0.047 Uiso calc R 1 . .
C C19 0.8288(5) 0.1139(3) -0.0877(3) 0.0563(14) Uani d . 1 . .
H H19 0.9049 0.0974 -0.0799 0.068 Uiso calc R 1 . .
C C20 0.1022(4) 0.7048(3) 0.2868(3) 0.0452(12) Uani d . 1 . .
C C21 0.0003(5) 0.6677(3) 0.3148(3) 0.0568(13) Uani d . 1 . .
H H21 -0.0242 0.6806 0.3601 0.068 Uiso calc R 1 . .
C C22 -0.0608(5) 0.6140(3) 0.2766(3) 0.0648(16) Uani d . 1 . .
H H22 -0.1264 0.5905 0.2964 0.078 Uiso calc R 1 . .
C C23 -0.0286(5) 0.5921(3) 0.2073(3) 0.0541(14) Uani d . 1 . .
C C24 -0.0923(5) 0.5350(3) 0.1676(4) 0.0743(18) Uani d . 1 . .
H H24 -0.1584 0.5120 0.1874 0.089 Uiso calc R 1 . .
C C25 -0.0604(6) 0.5130(4) 0.1024(4) 0.086(2) Uani d . 1 . .
H H25 -0.1032 0.4748 0.0777 0.103 Uiso calc R 1 . .
C C26 0.0366(6) 0.5477(4) 0.0724(4) 0.0798(19) Uani d . 1 . .
H H26 0.0583 0.5334 0.0269 0.096 Uiso calc R 1 . .
C C27 0.1015(5) 0.6029(3) 0.1087(3) 0.0609(15) Uani d . 1 . .
H H27 0.1663 0.6253 0.0871 0.073 Uiso calc R 1 . .
C C28 0.0734(4) 0.6266(3) 0.1773(3) 0.0484(12) Uani d . 1 . .
C C29 0.1375(4) 0.6856(3) 0.2179(2) 0.0426(11) Uani d . 1 . .
C C30 0.2362(4) 0.7240(2) 0.1880(2) 0.0407(10) Uani d . 1 . .
H H30 0.2559 0.7099 0.1422 0.049 Uiso calc R 1 . .
C C31 0.4015(4) 0.8117(3) 0.1815(2) 0.0440(11) Uani d . 1 . .
H H31 0.4416 0.7687 0.1558 0.053 Uiso calc R 1 . .
C C32 0.4824(5) 0.8441(3) 0.2381(2) 0.0444(11) Uani d . 1 . .
C C33 0.3714(5) 0.8798(3) 0.1293(3) 0.0627(16) Uani d . 1 . .
H H33 0.4463 0.9012 0.1134 0.075 Uiso calc R 1 . .
C C34 0.3129(8) 0.8482(5) 0.0640(3) 0.119(3) Uani d . 1 . .
H H34A 0.2402 0.8238 0.0766 0.179 Uiso calc R 1 . .
H H34B 0.3620 0.8089 0.0420 0.179 Uiso calc R 1 . .
H H34C 0.2993 0.8918 0.0319 0.179 Uiso calc R 1 . .
C C35 0.3109(6) 0.9496(3) 0.1654(3) 0.086(2) Uani d . 1 . .
H H35A 0.2957 0.9913 0.1317 0.130 Uiso calc R 1 . .
H H35B 0.3597 0.9703 0.2022 0.130 Uiso calc R 1 . .
H H35C 0.2388 0.9313 0.1853 0.130 Uiso calc R 1 . .
N N6 0.2387(6) 0.8183(3) 0.4640(3) 0.1060(19) Uani d . 1 . .
H H6A 0.1960 0.7759 0.4666 0.127 Uiso calc R 1 . .
C C37 0.3311(4) 0.9271(3) 0.4934(2) 0.0412(11) Uani d . 1 . .
H H37 0.3609 0.9704 0.5186 0.049 Uiso calc R 1 . .
C C38 0.3433(4) 0.9138(3) 0.4260(3) 0.0578(14) Uani d . 1 . .
H H38 0.3861 0.9471 0.3964 0.069 Uiso calc R 1 . .
N N1 0.7731(3) 0.0262(2) 0.14102(18) 0.0418(9) Uani d . 1 . .
N N2 0.7483(4) 0.1169(2) -0.03787(18) 0.0473(9) Uani d . 1 . .
C C17 0.6775(6) 0.1564(3) -0.1422(3) 0.0676(17) Uani d . 1 . .
H H17 0.6277 0.1741 -0.1775 0.081 Uiso calc R 1 . .
N N4 0.3010(3) 0.7767(2) 0.21896(18) 0.0425(9) Uani d . 1 . .
N N5 0.2891(4) 0.8490(2) 0.40427(19) 0.0480(10) Uani d . 1 . .
C C36 0.2692(7) 0.8680(4) 0.5186(3) 0.086(2) Uani d . 1 . .
H H36 0.2492 0.8608 0.5656 0.103 Uiso calc R 1 . .
O O1 0.6178(3) 0.1191(2) 0.07517(16) 0.0529(9) Uani d . 1 . .
O O2 0.9049(3) 0.03658(19) 0.03564(16) 0.0501(8) Uani d . 1 . .
O O3 1.0518(3) -0.0330(2) 0.07990(19) 0.0621(10) Uani d . 1 . .
O O4 0.1546(3) 0.7567(2) 0.32823(16) 0.0541(9) Uani d . 1 . .
O O5 0.4362(3) 0.8548(2) 0.29918(17) 0.0534(9) Uani d . 1 . .
O O6 0.5840(3) 0.8613(2) 0.22488(17) 0.0587(9) Uani d . 1 . .

loop_
_atom_site_aniso_label
_atom_site_aniso_U_11
_atom_site_aniso_U_22
_atom_site_aniso_U_33
_atom_site_aniso_U_12
_atom_site_aniso_U_13
_atom_site_aniso_U_23
Ni1 0.0446(4) 0.0483(3) 0.0407(3) 0.0047(3) 0.0006(3) 0.0060(3)
Ni2 0.0416(4) 0.0469(3) 0.0456(3) -0.0031(3) 0.0020(3) -0.0033(3)
C1 0.042(3) 0.041(3) 0.050(3) 0.001(2) 0.003(2) -0.002(2)
C2 0.047(3) 0.059(3) 0.062(3) 0.008(3) -0.003(3) 0.004(3)
C3 0.046(3) 0.053(3) 0.081(4) 0.012(3) 0.006(3) 0.001(3)
C4 0.057(4) 0.041(3) 0.061(3) -0.003(3) 0.012(3) -0.004(3)
C5 0.054(3) 0.054(3) 0.079(4) 0.002(3) 0.022(3) -0.013(3)
C6 0.085(5) 0.058(3) 0.059(4) -0.008(3) 0.020(3) -0.005(3)
C7 0.070(4) 0.059(3) 0.048(3) -0.006(3) 0.011(3) 0.000(3)
C8 0.058(3) 0.051(3) 0.051(3) -0.003(3) 0.004(3) 0.001(2)
C9 0.046(3) 0.033(2) 0.050(3) -0.004(2) 0.005(2) -0.002(2)
C10 0.033(2) 0.039(2) 0.048(3) 0.001(2) 0.000(2) 0.003(2)
C11 0.047(3) 0.046(2) 0.038(2) -0.007(2) -0.004(2) 0.001(2)
C12 0.038(3) 0.055(3) 0.047(3) 0.003(2) 0.004(2) 0.008(2)
C13 0.045(3) 0.048(3) 0.051(3) 0.001(3) -0.005(2) 0.008(2)
C14 0.045(3) 0.051(3) 0.074(4) 0.005(3) 0.018(3) 0.013(3)
C15 0.084(5) 0.066(3) 0.094(4) -0.007(4) 0.009(4) -0.008(3)
C16 0.073(4) 0.072(4) 0.132(6) 0.027(4) 0.030(4) 0.038(4)
N3 0.086(4) 0.104(4) 0.096(4) 0.024(3) -0.001(3) 0.011(3)
C18 0.043(3) 0.045(2) 0.030(2) 0.007(2) 0.004(2) 0.0113(18)
C19 0.046(3) 0.054(3) 0.069(4) 0.004(3) 0.005(3) 0.009(3)
C20 0.041(3) 0.041(3) 0.054(3) 0.003(2) -0.001(2) 0.001(2)
C21 0.050(3) 0.063(3) 0.057(3) -0.002(3) 0.011(3) 0.005(3)
C22 0.047(3) 0.057(3) 0.091(5) -0.008(3) 0.006(3) 0.001(3)
C23 0.045(3) 0.044(3) 0.073(4) 0.002(2) -0.003(3) -0.001(3)
C24 0.054(4) 0.065(4) 0.104(5) -0.018(3) 0.007(4) -0.012(4)
C25 0.068(5) 0.081(4) 0.108(6) -0.025(4) -0.003(4) -0.033(4)
C26 0.072(4) 0.084(4) 0.084(5) -0.015(4) 0.000(4) -0.028(4)
C27 0.048(3) 0.065(3) 0.070(4) -0.011(3) -0.003(3) -0.014(3)
C28 0.041(3) 0.043(3) 0.061(3) 0.000(2) -0.005(2) -0.002(2)
C29 0.035(3) 0.037(2) 0.057(3) 0.003(2) -0.002(2) 0.003(2)
C30 0.042(3) 0.035(2) 0.045(2) 0.005(2) -0.006(2) -0.0049(19)
C31 0.043(3) 0.047(2) 0.043(3) -0.001(2) 0.007(2) 0.000(2)
C32 0.043(3) 0.043(3) 0.047(3) -0.003(2) -0.001(2) 0.006(2)
C33 0.072(4) 0.065(4) 0.051(3) -0.013(3) -0.018(3) 0.007(3)
C34 0.147(7) 0.124(6) 0.086(5) 0.000(6) -0.034(5) 0.026(4)
C35 0.096(5) 0.057(3) 0.106(5) 0.001(4) -0.033(4) 0.017(3)
N6 0.127(5) 0.101(4) 0.090(4) -0.023(4) 0.026(4) 0.006(3)
C37 0.035(3) 0.049(3) 0.040(3) -0.013(2) 0.003(2) -0.014(2)
C38 0.043(3) 0.060(3) 0.071(4) -0.006(3) 0.004(3) -0.006(3)
N1 0.039(2) 0.042(2) 0.045(2) 0.0053(19) 0.0007(19) 0.0027(16)
N2 0.041(2) 0.053(2) 0.048(2) 0.008(2) 0.000(2) 0.0066(17)
C17 0.089(5) 0.078(4) 0.035(3) 0.002(4) -0.001(3) 0.021(3)
N4 0.037(2) 0.0382(19) 0.052(2) 0.0037(19) 0.0017(19) 0.0009(17)
N5 0.048(3) 0.046(2) 0.050(2) -0.007(2) 0.009(2) -0.0032(18)
C36 0.111(6) 0.106(5) 0.041(3) 0.004(5) -0.008(4) -0.021(3)
O1 0.051(2) 0.064(2) 0.0435(19) 0.0131(18) 0.0023(16) 0.0064(16)
O2 0.042(2) 0.059(2) 0.050(2) 0.0077(17) 0.0079(16) 0.0131(16)
O3 0.038(2) 0.077(2) 0.072(3) 0.009(2) 0.0085(17) 0.026(2)
O4 0.053(2) 0.057(2) 0.053(2) -0.0091(18) 0.0068(17) -0.0074(17)
O5 0.042(2) 0.071(2) 0.047(2) -0.0090(18) -0.0001(16) -0.0069(17)
O6 0.040(2) 0.082(2) 0.055(2) -0.0127(19) 0.0029(17) 0.0037(18)

loop_
_atom_type_symbol
_atom_type_description
_atom_type_scat_dispersion_real
_atom_type_scat_dispersion_imag
_atom_type_scat_source
C C 0.0033 0.0016 'International Tables Vol C Tables 4.2.6.8 and 6.1.1.4'
H H 0.0000 0.0000 'International Tables Vol C Tables 4.2.6.8 and 6.1.1.4'
N N 0.0061 0.0033 'International Tables Vol C Tables 4.2.6.8 and 6.1.1.4'
O O 0.0106 0.0060 'International Tables Vol C Tables 4.2.6.8 and 6.1.1.4'
Ni Ni 0.3393 1.1124 'International Tables Vol C Tables 4.2.6.8 and 6.1.1.4'

loop_
_geom_angle_atom_site_label_1
_geom_angle_atom_site_label_2
_geom_angle_atom_site_label_3
_geom_angle_site_symmetry_1
_geom_angle_site_symmetry_3
_geom_angle
_geom_angle_publ_flag
O1 Ni1 N1 . . 94.55(15) yes
O1 Ni1 O2 . . 176.92(16) yes
N1 Ni1 O2 . . 86.20(15) yes
O1 Ni1 N2 . . 89.98(16) yes
N1 Ni1 N2 . . 173.95(16) yes
O2 Ni1 N2 . . 89.49(16) yes
O4 Ni2 N4 . . 95.23(16) ?
O4 Ni2 O5 . . 174.97(15) ?
N4 Ni2 O5 . . 86.79(16) ?
O4 Ni2 N5 . . 89.59(16) ?
N4 Ni2 N5 . . 174.72(17) ?
O5 Ni2 N5 . . 88.58(16) ?
O1 C1 C10 . . 124.9(4) ?
O1 C1 C2 . . 116.3(4) ?
C10 C1 C2 . . 118.8(4) ?
C3 C2 C1 . . 121.7(5) ?
C3 C2 H2 . . 119.1 ?
C1 C2 H2 . . 119.1 ?
C2 C3 C4 . . 121.2(5) ?
C2 C3 H3 . . 119.4 ?
C4 C3 H3 . . 119.4 ?
C9 C4 C3 . . 119.5(5) ?
C9 C4 C5 . . 119.7(5) ?
C3 C4 C5 . . 120.7(5) ?
C6 C5 C4 . . 120.8(5) ?
C6 C5 H5 . . 119.6 ?
C4 C5 H5 . . 119.6 ?
C7 C6 C5 . . 119.6(5) ?
C7 C6 H6 . . 120.2 ?
C5 C6 H6 . . 120.2 ?
C8 C7 C6 . . 120.4(5) ?
C8 C7 H7 . . 119.8 ?
C6 C7 H7 . . 119.8 ?
C7 C8 C9 . . 122.4(5) ?
C7 C8 H8 . . 118.8 ?
C9 C8 H8 . . 118.8 ?
C4 C9 C8 . . 117.1(5) ?
C4 C9 C10 . . 119.1(4) ?
C8 C9 C10 . . 123.8(4) ?
C1 C10 C11 . . 119.6(4) ?
C1 C10 C9 . . 119.4(4) ?
C11 C10 C9 . . 120.9(4) ?
N1 C11 C10 . . 125.5(4) ?
N1 C11 H11 . . 117.3 ?
C10 C11 H11 . . 117.3 ?
N1 C12 C13 . . 107.0(4) ?
N1 C12 C14 . . 111.9(4) ?
C13 C12 C14 . . 112.3(4) ?
N1 C12 H12 . . 108.5 ?
C13 C12 H12 . . 108.5 ?
C14 C12 H12 . . 108.5 ?
O3 C13 O2 . . 122.7(5) ?
O3 C13 C12 . . 122.3(4) ?
O2 C13 C12 . . 115.0(4) ?
C15 C14 C16 . . 112.8(5) ?
C15 C14 C12 . . 112.4(4) ?
C16 C14 C12 . . 111.5(5) ?
C15 C14 H14 . . 106.5 ?
C16 C14 H14 . . 106.5 ?
C12 C14 H14 . . 106.5 ?
C14 C15 H15A . . 109.5 ?
C14 C15 H15B . . 109.5 ?
H15A C15 H15B . . 109.5 ?
C14 C15 H15C . . 109.5 ?
H15A C15 H15C . . 109.5 ?
H15B C15 H15C . . 109.5 ?
C14 C16 H16A . . 109.5 ?
C14 C16 H16B . . 109.5 ?
H16A C16 H16B . . 109.5 ?
C14 C16 H16C . . 109.5 ?
H16A C16 H16C . . 109.5 ?
H16B C16 H16C . . 109.5 ?
C17 N3 N2 . . 109.1(5) ?
C17 N3 H3A . . 125.4 ?
N2 N3 H3A . . 125.4 ?
C19 C18 C17 . . 108.3(5) ?
C19 C18 H18 . . 125.8 ?
C17 C18 H18 . . 125.8 ?
C18 C19 N2 . . 112.6(5) ?
C18 C19 H19 . . 123.7 ?
N2 C19 H19 . . 123.7 ?
O4 C20 C29 . . 125.0(4) ?
O4 C20 C21 . . 115.9(4) ?
C29 C20 C21 . . 119.1(4) ?
C22 C21 C20 . . 120.9(5) ?
C22 C21 H21 . . 119.6 ?
C20 C21 H21 . . 119.6 ?
C21 C22 C23 . . 122.3(5) ?
C21 C22 H22 . . 118.8 ?
C23 C22 H22 . . 118.8 ?
C22 C23 C24 . . 122.0(5) ?
C22 C23 C28 . . 118.9(5) ?
C24 C23 C28 . . 119.0(5) ?
C25 C24 C23 . . 122.1(6) ?
C25 C24 H24 . . 119.0 ?
C23 C24 H24 . . 119.0 ?
C24 C25 C26 . . 119.2(6) ?
C24 C25 H25 . . 120.4 ?
C26 C25 H25 . . 120.4 ?
C27 C26 C25 . . 120.9(6) ?
C27 C26 H26 . . 119.5 ?
C25 C26 H26 . . 119.5 ?
C26 C27 C28 . . 122.2(5) ?
C26 C27 H27 . . 118.9 ?
C28 C27 H27 . . 118.9 ?
C27 C28 C23 . . 116.6(5) ?
C27 C28 C29 . . 124.7(5) ?
C23 C28 C29 . . 118.6(5) ?
C20 C29 C30 . . 120.1(4) ?
C20 C29 C28 . . 120.1(4) ?
C30 C29 C28 . . 119.8(4) ?
N4 C30 C29 . . 125.7(4) ?
N4 C30 H30 . . 117.1 ?
C29 C30 H30 . . 117.1 ?
N4 C31 C32 . . 106.1(4) ?
N4 C31 C33 . . 115.0(4) ?
C32 C31 C33 . . 109.4(4) ?
N4 C31 H31 . . 108.7 ?
C32 C31 H31 . . 108.7 ?
C33 C31 H31 . . 108.7 ?
O6 C32 O5 . . 123.0(4) ?
O6 C32 C31 . . 121.3(4) ?
O5 C32 C31 . . 115.7(4) ?
C34 C33 C35 . . 115.7(6) ?
C34 C33 C31 . . 111.9(5) ?
C35 C33 C31 . . 111.9(4) ?
C34 C33 H33 . . 105.5 ?
C35 C33 H33 . . 105.5 ?
C31 C33 H33 . . 105.5 ?
C33 C34 H34A . . 109.5 ?
C33 C34 H34B . . 109.5 ?
H34A C34 H34B . . 109.5 ?
C33 C34 H34C . . 109.5 ?
H34A C34 H34C . . 109.5 ?
H34B C34 H34C . . 109.5 ?
C33 C35 H35A . . 109.5 ?
C33 C35 H35B . . 109.5 ?
H35A C35 H35B . . 109.5 ?
C33 C35 H35C . . 109.5 ?
H35A C35 H35C . . 109.5 ?
H35B C35 H35C . . 109.5 ?
C36 N6 N5 . . 107.1(5) ?
C36 N6 H6A . . 126.5 ?
N5 N6 H6A . . 126.5 ?
C36 C37 C38 . . 106.9(5) ?
C36 C37 H37 . . 126.5 ?
C38 C37 H37 . . 126.5 ?
C37 C38 N5 . . 113.3(5) ?
C37 C38 H38 . . 123.3 ?
N5 C38 H38 . . 123.3 ?
C11 N1 C12 . . 120.3(4) ?
C11 N1 Ni1 . . 126.8(3) ?
C12 N1 Ni1 . . 112.9(3) ?
C19 N2 N3 . . 103.4(4) ?
C19 N2 Ni1 . . 127.7(3) ?
N3 N2 Ni1 . . 128.1(4) ?
C18 C17 N3 . . 106.5(5) ?
C18 C17 H17 . . 126.7 ?
N3 C17 H17 . . 126.7 ?
C30 N4 C31 . . 120.0(4) ?
C30 N4 Ni2 . . 126.3(3) ?
C31 N4 Ni2 . . 113.5(3) ?
C38 N5 N6 . . 104.2(4) ?
C38 N5 Ni2 . . 125.6(4) ?
N6 N5 Ni2 . . 130.0(3) ?
C37 C36 N6 . . 108.4(5) ?
C37 C36 H36 . . 125.8 ?
N6 C36 H36 . . 125.8 ?
C1 O1 Ni1 . . 127.4(3) ?
C13 O2 Ni1 . . 116.1(3) ?
C20 O4 Ni2 . . 126.8(3) ?
C32 O5 Ni2 . . 115.1(3) ?

loop_
_geom_bond_atom_site_label_1
_geom_bond_atom_site_label_2
_geom_bond_site_symmetry_2
_geom_bond_distance
_geom_bond_publ_flag
Ni1 O1 . 1.805(3) yes
Ni1 N1 . 1.833(3) yes
Ni1 O2 . 1.852(3) yes
Ni1 N2 . 1.900(3) yes
Ni2 O4 . 1.816(3) ?
Ni2 N4 . 1.832(4) ?
Ni2 O5 . 1.857(3) ?
Ni2 N5 . 1.894(4) ?
C1 O1 . 1.311(5) ?
C1 C10 . 1.410(6) ?
C1 C2 . 1.417(7) ?
C2 C3 . 1.347(7) ?
C2 H2 . 0.9300 ?
C3 C4 . 1.413(7) ?
C3 H3 . 0.9300 ?
C4 C9 . 1.408(7) ?
C4 C5 . 1.420(7) ?
C5 C6 . 1.384(8) ?
C5 H5 . 0.9300 ?
C6 C7 . 1.377(8) ?
C6 H6 . 0.9300 ?
C7 C8 . 1.374(7) ?
C7 H7 . 0.9300 ?
C8 C9 . 1.412(7) ?
C8 H8 . 0.9300 ?
C9 C10 . 1.446(6) ?
C10 C11 . 1.415(6) ?
C11 N1 . 1.294(5) ?
C11 H11 . 0.9300 ?
C12 N1 . 1.484(6) ?
C12 C13 . 1.496(7) ?
C12 C14 . 1.540(7) ?
C12 H12 . 0.9800 ?
C13 O3 . 1.222(6) ?
C13 O2 . 1.300(5) ?
C14 C15 . 1.519(7) ?
C14 C16 . 1.521(7) ?
C14 H14 . 0.9800 ?
C15 H15A . 0.9600 ?
C15 H15B . 0.9600 ?
C15 H15C . 0.9600 ?
C16 H16A . 0.9600 ?
C16 H16B . 0.9600 ?
C16 H16C . 0.9600 ?
N3 C17 . 1.359(7) ?
N3 N2 . 1.393(6) ?
N3 H3A . 0.8600 ?
C18 C19 . 1.312(6) ?
C18 C17 . 1.334(7) ?
C18 H18 . 0.9300 ?
C19 N2 . 1.325(6) ?
C19 H19 . 0.9300 ?
C20 O4 . 1.313(5) ?
C20 C29 . 1.406(6) ?
C20 C21 . 1.428(7) ?
C21 C22 . 1.349(7) ?
C21 H21 . 0.9300 ?
C22 C23 . 1.415(7) ?
C22 H22 . 0.9300 ?
C23 C24 . 1.417(7) ?
C23 C28 . 1.425(7) ?
C24 C25 . 1.343(8) ?
C24 H24 . 0.9300 ?
C25 C26 . 1.380(8) ?
C25 H25 . 0.9300 ?
C26 C27 . 1.368(7) ?
C26 H26 . 0.9300 ?
C27 C28 . 1.400(7) ?
C27 H27 . 0.9300 ?
C28 C29 . 1.449(6) ?
C29 C30 . 1.421(6) ?
C30 N4 . 1.292(5) ?
C30 H30 . 0.9300 ?
C31 N4 . 1.477(6) ?
C31 C32 . 1.522(7) ?
C31 C33 . 1.543(7) ?
C31 H31 . 0.9800 ?
C32 O6 . 1.230(6) ?
C32 O5 . 1.288(5) ?
C33 C34 . 1.505(8) ?
C33 C35 . 1.517(8) ?
C33 H33 . 0.9800 ?
C34 H34A . 0.9600 ?
C34 H34B . 0.9600 ?
C34 H34C . 0.9600 ?
C35 H35A . 0.9600 ?
C35 H35B . 0.9600 ?
C35 H35C . 0.9600 ?
N6 C36 . 1.372(7) ?
N6 N5 . 1.372(6) ?
N6 H6A . 0.8600 ?
C37 C36 . 1.304(8) ?
C37 C38 . 1.307(6) ?
C37 H37 . 0.9300 ?
C38 N5 . 1.312(6) ?
C38 H38 . 0.9300 ?
C17 H17 . 0.9300 ?
C36 H36 . 0.9300 ?

loop_
_geom_hbond_atom_site_label_D
_geom_hbond_atom_site_label_H
_geom_hbond_atom_site_label_A
_geom_hbond_site_symmetry_A
_geom_hbond_distance_DH
_geom_hbond_distance_HA
_geom_hbond_distance_DA
_geom_hbond_angle_DHA
C7 H7 O2 2_655 0.93 2.59 3.476(6) 158.5
C14 H14 O6 1_545 0.98 2.42 3.318(6) 153.0
C18 H18 O6 2_664 0.93 1.87 2.798(5) 177.5
C37 H37 O3 2_665 0.93 1.85 2.756(5) 162.8
